data_4326315
loop_
_publ_author_name
'Elodie E. Marlier'
'Stephen J. Tereniak'
'Keying Ding'
'Jenna E. Mulliken'
'Connie C. Lu'

_publ_section_title
;
 First-Row Transition-Metal Chloride Complexes of the Wide Bite-Angle
 DiphosphineiPrDPDBFphos and Reactivity Studies of Monovalent Nickel
;
_journal_name_full 'Inorganic Chemistry'
_journal_page_first 9290
_journal_page_last 9299
_journal_paper_doi 10.1021/ic200589e
_journal_volume 50
_journal_year 2011
_chemical_formula_moiety 'C36 H42 Cl2 Ni O P2'
_chemical_formula_sum 'C36 H42 Cl2 Ni O P2'
_chemical_formula_weight 682.25
_chemical_name_common complex3
_chemical_name_systematic
; 
 ? 
;
_space_group_IT_number 14
_symmetry_cell_setting monoclinic
_symmetry_space_group_name_Hall '-P 2ybc'
_symmetry_space_group_name_H-M 'P 1 21/c 1'
_atom_sites_solution_hydrogens geom
_atom_sites_solution_primary direct
_atom_sites_solution_secondary difmap
_audit_creation_method SHELXL-97
_cell_angle_alpha 90.00
_cell_angle_beta 115.196(2)
_cell_angle_gamma 90.00
_cell_formula_units_Z 4
_cell_length_a 19.181(3)
_cell_length_b 9.0591(13)
_cell_length_c 21.040(3)
_cell_measurement_reflns_used 4085
_cell_measurement_temperature 123(2)
_cell_measurement_theta_max 54.940
_cell_measurement_theta_min 4.693
_cell_volume 3308.1(8)
_computing_cell_refinement 'SAINT, Bruker'
_computing_data_collection 'SMART, Bruker'
_computing_data_reduction 'SAINT, Bruker'
_computing_molecular_graphics 'SHELXTL, Bruker'
_computing_publication_material 'Bruker SHELXTL'
_computing_structure_refinement 'SHELXL-97 (Sheldrick, 1997)'
_computing_structure_solution 'SHELXS-97 (Sheldrick, 1990)'
_diffrn_ambient_temperature 123(2)
_diffrn_measured_fraction_theta_full 0.992
_diffrn_measured_fraction_theta_max 0.992
_diffrn_measurement_device_type 'Bruker SMART Platform CCD'
_diffrn_measurement_method 'area detector, omega scans per phi'
_diffrn_radiation_monochromator graphite
_diffrn_radiation_source 'normal-focus sealed tube'
_diffrn_radiation_type MoK\a
_diffrn_radiation_wavelength 0.71073
_diffrn_reflns_av_R_equivalents 0.0366
_diffrn_reflns_av_sigmaI/netI 0.0316
_diffrn_reflns_limit_h_max 23
_diffrn_reflns_limit_h_min -24
_diffrn_reflns_limit_k_max 11
_diffrn_reflns_limit_k_min -11
_diffrn_reflns_limit_l_max 27
_diffrn_reflns_limit_l_min -26
_diffrn_reflns_number 31527
_diffrn_reflns_theta_full 27.49
_diffrn_reflns_theta_max 27.49
_diffrn_reflns_theta_min 1.17
_exptl_absorpt_coefficient_mu 0.873
_exptl_absorpt_correction_T_max 1.000000
_exptl_absorpt_correction_T_min 0.825520
_exptl_absorpt_correction_type multi-scan
_exptl_absorpt_process_details 'SADABS, R. Blessing, 1995'
_exptl_crystal_colour red
_exptl_crystal_density_diffrn 1.370
_exptl_crystal_density_meas 0
_exptl_crystal_description plate
_exptl_crystal_F_000 1432
_exptl_crystal_size_max 0.45
_exptl_crystal_size_mid 0.38
_exptl_crystal_size_min 0.30
_refine_diff_density_max 0.466
_refine_diff_density_min -0.312
_refine_diff_density_rms 0.063
_refine_ls_extinction_method none
_refine_ls_goodness_of_fit_ref 1.043
_refine_ls_hydrogen_treatment riding
_refine_ls_matrix_type full
_refine_ls_number_parameters 387
_refine_ls_number_reflns 7531
_refine_ls_number_restraints 0
_refine_ls_restrained_S_all 1.043
_refine_ls_R_factor_all 0.0432
_refine_ls_R_factor_gt 0.0295
_refine_ls_shift/su_max 0.000
_refine_ls_shift/su_mean 0.000
_refine_ls_structure_factor_coef Fsqd
_refine_ls_weighting_details 'calc w=1/[\s^2^(Fo^2^)+(0.0302P)^2^+2.7327P] where P=(Fo^2^+2Fc^2^)/3'
_refine_ls_weighting_scheme calc
_refine_ls_wR_factor_gt 0.0669
_refine_ls_wR_factor_ref 0.0777
_reflns_number_gt 6152
_reflns_number_total 7531
_reflns_threshold_expression >2sigma(I)
_cod_data_source_file ic200589e_si_003_3.cif
_cod_data_source_block complex3
_cod_original_cell_volume 3308.0(8)
_cod_database_code 4326315

loop_
_symmetry_equiv_pos_as_xyz
'x, y, z'
'-x, y+1/2, -z+1/2'
'-x, -y, -z'
'x, -y-1/2, z-1/2'

loop_
_atom_site_label
_atom_site_type_symbol
_atom_site_fract_x
_atom_site_fract_y
_atom_site_fract_z
_atom_site_U_iso_or_equiv
_atom_site_adp_type
_atom_site_occupancy
_atom_site_symmetry_multiplicity
_atom_site_calc_flag
_atom_site_refinement_flags
Ni1 Ni 0.176771(13) 0.02538(3) 0.208527(12) 0.01347(7) Uani 1 1 d .
O1 O 0.44970(7) -0.08332(14) 0.35001(6) 0.0152(3) Uani 1 1 d .
P1 P 0.14582(3) -0.12409(5) 0.27746(2) 0.01330(10) Uani 1 1 d .
P2 P 0.20821(3) 0.16280(5) 0.13603(2) 0.01395(10) Uani 1 1 d .
Cl1 Cl 0.10773(3) 0.20315(5) 0.22152(3) 0.02257(11) Uani 1 1 d .
Cl2 Cl 0.23648(3) -0.15814(5) 0.18836(2) 0.01833(10) Uani 1 1 d .
C1 C 0.09732(12) -0.1401(2) 0.38801(11) 0.0244(4) Uani 1 1 d .
H1A H 0.0862 -0.0842 0.4225 0.037 Uiso 1 1 calc R
H1B H 0.1393 -0.2099 0.4125 0.037 Uiso 1 1 calc R
H1C H 0.0512 -0.1945 0.3569 0.037 Uiso 1 1 calc R
C2 C 0.18824(11) 0.0644(2) 0.39207(10) 0.0223(4) Uani 1 1 d .
H2A H 0.1719 0.1243 0.4221 0.033 Uiso 1 1 calc R
H2B H 0.2038 0.1294 0.3631 0.033 Uiso 1 1 calc R
H2C H 0.2319 0.0022 0.4215 0.033 Uiso 1 1 calc R
C3 C 0.12124(10) -0.0334(2) 0.34441(9) 0.0165(4) Uani 1 1 d .
H3A H 0.0763 0.0330 0.3187 0.020 Uiso 1 1 calc R
C4 C 0.07242(12) -0.3391(2) 0.17333(11) 0.0261(5) Uani 1 1 d .
H4A H 0.0257 -0.3974 0.1476 0.039 Uiso 1 1 calc R
H4B H 0.1155 -0.4055 0.1994 0.039 Uiso 1 1 calc R
H4C H 0.0844 -0.2807 0.1400 0.039 Uiso 1 1 calc R
C5 C -0.00901(11) -0.1318(2) 0.18540(11) 0.0254(4) Uani 1 1 d .
H5A H -0.0546 -0.1903 0.1568 0.038 Uiso 1 1 calc R
H5B H 0.0037 -0.0658 0.1549 0.038 Uiso 1 1 calc R
H5C H -0.0196 -0.0730 0.2194 0.038 Uiso 1 1 calc R
C6 C 0.05931(10) -0.2355(2) 0.22478(10) 0.0172(4) Uani 1 1 d .
H6A H 0.0465 -0.2972 0.2578 0.021 Uiso 1 1 calc R
C7 C 0.22148(10) -0.2538(2) 0.32942(9) 0.0152(4) Uani 1 1 d .
C8 C 0.20505(11) -0.3961(2) 0.34426(10) 0.0198(4) Uani 1 1 d .
H8A H 0.1532 -0.4294 0.3259 0.024 Uiso 1 1 calc R
C9 C 0.26443(12) -0.4892(2) 0.38586(11) 0.0217(4) Uani 1 1 d .
H9A H 0.2533 -0.5874 0.3945 0.026 Uiso 1 1 calc R
C10 C 0.33990(11) -0.4392(2) 0.41480(10) 0.0184(4) Uani 1 1 d .
H10A H 0.3800 -0.5037 0.4435 0.022 Uiso 1 1 calc R
C11 C 0.35821(10) -0.2955(2) 0.40256(9) 0.0143(4) Uani 1 1 d .
C12 C 0.29819(10) -0.2052(2) 0.35792(9) 0.0148(4) Uani 1 1 d .
H12A H 0.3096 -0.1092 0.3467 0.018 Uiso 1 1 calc R
C13 C 0.43875(10) -0.24157(19) 0.44168(9) 0.0142(4) Uani 1 1 d .
C14 C 0.48024(11) -0.2870(2) 0.51148(10) 0.0170(4) Uani 1 1 d .
H14A H 0.4571 -0.3563 0.5305 0.020 Uiso 1 1 calc R
C15 C 0.55434(11) -0.2349(2) 0.55447(10) 0.0183(4) Uani 1 1 d .
H15A H 0.5801 -0.2692 0.6015 0.022 Uiso 1 1 calc R
C16 C 0.59027(10) -0.1339(2) 0.52899(10) 0.0180(4) Uani 1 1 d .
H16A H 0.6403 -0.0977 0.5580 0.022 Uiso 1 1 calc R
C17 C 0.55117(10) -0.0869(2) 0.45970(10) 0.0159(4) Uani 1 1 d .
C18 C 0.47755(10) -0.1417(2) 0.41748(9) 0.0151(4) Uani 1 1 d .
C19 C 0.57005(10) 0.0147(2) 0.41631(10) 0.0165(4) Uani 1 1 d .
C20 C 0.63181(10) 0.1092(2) 0.42893(10) 0.0195(4) Uani 1 1 d .
H20A H 0.6740 0.1140 0.4740 0.023 Uiso 1 1 calc R
C21 C 0.63018(11) 0.1960(2) 0.37427(11) 0.0217(4) Uani 1 1 d .
H21A H 0.6713 0.2625 0.3819 0.026 Uiso 1 1 calc R
C22 C 0.56856(11) 0.1867(2) 0.30788(10) 0.0197(4) Uani 1 1 d .
H22A H 0.5699 0.2451 0.2709 0.024 Uiso 1 1 calc R
C23 C 0.50470(10) 0.0944(2) 0.29354(10) 0.0161(4) Uani 1 1 d .
C24 C 0.50725(10) 0.0116(2) 0.35040(10) 0.0155(4) Uani 1 1 d .
C25 C 0.44044(10) 0.09515(19) 0.22187(9) 0.0154(4) Uani 1 1 d .
C26 C 0.45744(11) 0.0931(2) 0.16335(10) 0.0185(4) Uani 1 1 d .
H26A H 0.5092 0.0812 0.1698 0.022 Uiso 1 1 calc R
C27 C 0.39947(11) 0.1083(2) 0.09644(10) 0.0181(4) Uani 1 1 d .
H27A H 0.4116 0.1056 0.0571 0.022 Uiso 1 1 calc R
C28 C 0.32321(11) 0.1277(2) 0.08606(10) 0.0178(4) Uani 1 1 d .
H28A H 0.2838 0.1409 0.0400 0.021 Uiso 1 1 calc R
C29 C 0.30500(10) 0.1275(2) 0.14362(10) 0.0154(4) Uani 1 1 d .
C30 C 0.36378(10) 0.1081(2) 0.21100(10) 0.0159(4) Uani 1 1 d .
H30A H 0.3513 0.1037 0.2501 0.019 Uiso 1 1 calc R
C31 C 0.20954(13) 0.4547(2) 0.08730(12) 0.0280(5) Uani 1 1 d .
H31A H 0.2112 0.5602 0.0981 0.042 Uiso 1 1 calc R
H31B H 0.1636 0.4336 0.0440 0.042 Uiso 1 1 calc R
H31C H 0.2557 0.4275 0.0811 0.042 Uiso 1 1 calc R
C32 C 0.27076(12) 0.4124(2) 0.21819(11) 0.0272(5) Uani 1 1 d .
H32A H 0.2635 0.5160 0.2273 0.041 Uiso 1 1 calc R
H32B H 0.3208 0.4005 0.2167 0.041 Uiso 1 1 calc R
H32C H 0.2690 0.3506 0.2557 0.041 Uiso 1 1 calc R
C33 C 0.20659(11) 0.3655(2) 0.14768(10) 0.0184(4) Uani 1 1 d .
H33A H 0.1566 0.3896 0.1495 0.022 Uiso 1 1 calc R
C34 C 0.06026(11) 0.1810(3) 0.03010(11) 0.0294(5) Uani 1 1 d .
H34A H 0.0253 0.1678 -0.0196 0.044 Uiso 1 1 calc R
H34B H 0.0613 0.2854 0.0428 0.044 Uiso 1 1 calc R
H34C H 0.0423 0.1215 0.0591 0.044 Uiso 1 1 calc R
C35 C 0.14149(12) -0.0285(2) 0.01912(11) 0.0268(5) Uani 1 1 d .
H35A H 0.1079 -0.0368 -0.0312 0.040 Uiso 1 1 calc R
H35B H 0.1224 -0.0932 0.0455 0.040 Uiso 1 1 calc R
H35C H 0.1940 -0.0578 0.0279 0.040 Uiso 1 1 calc R
C36 C 0.14184(11) 0.1315(2) 0.04276(10) 0.0194(4) Uani 1 1 d .
H36A H 0.1592 0.1954 0.0135 0.023 Uiso 1 1 calc R

loop_
_atom_site_aniso_label
_atom_site_aniso_U_11
_atom_site_aniso_U_22
_atom_site_aniso_U_33
_atom_site_aniso_U_23
_atom_site_aniso_U_13
_atom_site_aniso_U_12
Ni1 0.01324(12) 0.01365(12) 0.01559(12) 0.00238(9) 0.00812(9) 0.00153(9)
O1 0.0139(6) 0.0172(6) 0.0148(6) 0.0028(5) 0.0064(5) 0.0001(5)
P1 0.0115(2) 0.0142(2) 0.0147(2) 0.00182(17) 0.00599(18) 0.00040(17)
P2 0.0138(2) 0.0148(2) 0.0138(2) 0.00125(17) 0.00635(18) -0.00010(17)
Cl1 0.0256(2) 0.0201(2) 0.0312(3) 0.00971(19) 0.0208(2) 0.00993(18)
Cl2 0.0221(2) 0.0150(2) 0.0233(2) 0.00104(17) 0.01486(19) 0.00221(17)
C1 0.0256(10) 0.0310(11) 0.0208(10) 0.0014(8) 0.0139(9) -0.0022(9)
C2 0.0222(10) 0.0244(10) 0.0195(10) -0.0027(8) 0.0083(8) -0.0005(8)
C3 0.0150(9) 0.0196(9) 0.0168(9) 0.0023(7) 0.0085(7) 0.0022(7)
C4 0.0244(10) 0.0276(11) 0.0258(11) -0.0092(9) 0.0103(9) -0.0069(8)
C5 0.0153(9) 0.0289(11) 0.0255(11) 0.0023(8) 0.0025(8) -0.0014(8)
C6 0.0137(8) 0.0190(9) 0.0182(9) 0.0001(7) 0.0062(7) -0.0034(7)
C7 0.0154(9) 0.0156(9) 0.0156(9) 0.0022(7) 0.0075(7) 0.0022(7)
C8 0.0166(9) 0.0195(10) 0.0223(10) 0.0020(8) 0.0074(8) -0.0025(7)
C9 0.0259(10) 0.0143(9) 0.0254(10) 0.0038(8) 0.0112(9) -0.0013(8)
C10 0.0208(9) 0.0160(9) 0.0172(9) 0.0034(7) 0.0070(8) 0.0039(7)
C11 0.0151(8) 0.0165(9) 0.0132(9) 0.0005(7) 0.0078(7) 0.0028(7)
C12 0.0168(9) 0.0133(8) 0.0163(9) 0.0018(7) 0.0089(7) 0.0010(7)
C13 0.0139(8) 0.0130(8) 0.0164(9) -0.0003(7) 0.0070(7) 0.0040(7)
C14 0.0197(9) 0.0150(9) 0.0179(9) 0.0013(7) 0.0096(8) 0.0041(7)
C15 0.0201(9) 0.0184(9) 0.0146(9) 0.0004(7) 0.0056(7) 0.0070(7)
C16 0.0140(9) 0.0192(9) 0.0184(9) -0.0040(7) 0.0045(7) 0.0038(7)
C17 0.0153(9) 0.0160(9) 0.0181(9) -0.0016(7) 0.0089(7) 0.0026(7)
C18 0.0164(9) 0.0148(9) 0.0139(9) 0.0004(7) 0.0064(7) 0.0051(7)
C19 0.0155(9) 0.0174(9) 0.0177(9) -0.0010(7) 0.0081(7) 0.0046(7)
C20 0.0124(9) 0.0229(10) 0.0216(10) -0.0024(8) 0.0056(7) 0.0009(7)
C21 0.0151(9) 0.0220(10) 0.0293(11) -0.0029(8) 0.0108(8) -0.0028(7)
C22 0.0185(9) 0.0199(10) 0.0240(10) 0.0029(8) 0.0122(8) 0.0011(7)
C23 0.0143(8) 0.0155(9) 0.0199(9) 0.0012(7) 0.0087(7) 0.0030(7)
C24 0.0128(8) 0.0148(9) 0.0212(9) -0.0016(7) 0.0095(7) 0.0002(7)
C25 0.0171(9) 0.0124(8) 0.0186(9) 0.0011(7) 0.0093(7) 0.0003(7)
C26 0.0180(9) 0.0165(9) 0.0254(10) 0.0008(8) 0.0134(8) 0.0001(7)
C27 0.0254(10) 0.0163(9) 0.0186(9) 0.0005(7) 0.0151(8) -0.0010(7)
C28 0.0215(9) 0.0164(9) 0.0158(9) 0.0000(7) 0.0083(8) -0.0018(7)
C29 0.0151(9) 0.0140(9) 0.0196(9) 0.0005(7) 0.0098(7) -0.0021(7)
C30 0.0188(9) 0.0155(9) 0.0165(9) 0.0004(7) 0.0106(7) -0.0017(7)
C31 0.0395(12) 0.0178(10) 0.0327(12) 0.0045(8) 0.0211(10) -0.0018(9)
C32 0.0304(11) 0.0207(10) 0.0284(11) -0.0052(8) 0.0105(9) -0.0009(9)
C33 0.0214(9) 0.0140(9) 0.0217(10) 0.0017(7) 0.0110(8) 0.0007(7)
C34 0.0182(10) 0.0387(13) 0.0237(11) 0.0001(9) 0.0017(8) 0.0016(9)
C35 0.0265(11) 0.0290(11) 0.0201(10) -0.0049(8) 0.0053(9) -0.0045(9)
C36 0.0187(9) 0.0242(10) 0.0132(9) 0.0009(7) 0.0046(7) -0.0023(8)

loop_
_atom_type_symbol
_atom_type_description
_atom_type_scat_dispersion_real
_atom_type_scat_dispersion_imag
_atom_type_scat_source
C C 0.0033 0.0016 'International Tables Vol C Tables 4.2.6.8 and 6.1.1.4'
H H 0.0000 0.0000 'International Tables Vol C Tables 4.2.6.8 and 6.1.1.4'
O O 0.0106 0.0060 'International Tables Vol C Tables 4.2.6.8 and 6.1.1.4'
P P 0.1023 0.0942 'International Tables Vol C Tables 4.2.6.8 and 6.1.1.4'
Cl Cl 0.1484 0.1585 'International Tables Vol C Tables 4.2.6.8 and 6.1.1.4'
Ni Ni 0.3393 1.1124 'International Tables Vol C Tables 4.2.6.8 and 6.1.1.4'

loop_
_geom_angle_atom_site_label_1
_geom_angle_atom_site_label_2
_geom_angle_atom_site_label_3
_geom_angle
Cl2 Ni1 Cl1 175.10(2)
Cl2 Ni1 P1 88.33(2)
Cl1 Ni1 P1 91.31(2)
Cl2 Ni1 P2 88.57(2)
Cl1 Ni1 P2 91.65(2)
P1 Ni1 P2 176.55(2)
C18 O1 C24 105.59(13)
C7 P1 C6 106.78(9)
C7 P1 C3 102.96(8)
C6 P1 C3 104.05(8)
C7 P1 Ni1 114.49(6)
C6 P1 Ni1 111.01(6)
C3 P1 Ni1 116.53(6)
C29 P2 C36 106.33(9)
C29 P2 C33 103.66(9)
C36 P2 C33 104.44(9)
C29 P2 Ni1 113.70(6)
C36 P2 Ni1 111.93(7)
C33 P2 Ni1 115.82(6)
C3 C1 H1A 109.5
C3 C1 H1B 109.5
H1A C1 H1B 109.5
C3 C1 H1C 109.5
H1A C1 H1C 109.5
H1B C1 H1C 109.5
C3 C2 H2A 109.5
C3 C2 H2B 109.5
H2A C2 H2B 109.5
C3 C2 H2C 109.5
H2A C2 H2C 109.5
H2B C2 H2C 109.5
C1 C3 C2 110.79(16)
C1 C3 P1 114.41(14)
C2 C3 P1 109.85(13)
C1 C3 H3A 107.1
C2 C3 H3A 107.1
P1 C3 H3A 107.1
C6 C4 H4A 109.5
C6 C4 H4B 109.5
H4A C4 H4B 109.5
C6 C4 H4C 109.5
H4A C4 H4C 109.5
H4B C4 H4C 109.5
C6 C5 H5A 109.5
C6 C5 H5B 109.5
H5A C5 H5B 109.5
C6 C5 H5C 109.5
H5A C5 H5C 109.5
H5B C5 H5C 109.5
C4 C6 C5 110.63(16)
C4 C6 P1 112.43(13)
C5 C6 P1 109.26(13)
C4 C6 H6A 108.1
C5 C6 H6A 108.1
P1 C6 H6A 108.1
C8 C7 C12 119.38(16)
C8 C7 P1 122.12(14)
C12 C7 P1 118.42(14)
C9 C8 C7 120.04(17)
C9 C8 H8A 120.0
C7 C8 H8A 120.0
C10 C9 C8 120.09(18)
C10 C9 H9A 120.0
C8 C9 H9A 120.0
C9 C10 C11 121.33(17)
C9 C10 H10A 119.3
C11 C10 H10A 119.3
C12 C11 C10 117.92(17)
C12 C11 C13 122.83(16)
C10 C11 C13 119.06(16)
C11 C12 C7 121.14(17)
C11 C12 H12A 119.4
C7 C12 H12A 119.4
C18 C13 C14 114.78(16)
C18 C13 C11 126.77(16)
C14 C13 C11 118.35(16)
C13 C14 C15 122.96(18)
C13 C14 H14A 118.5
C15 C14 H14A 118.5
C16 C15 C14 120.54(17)
C16 C15 H15A 119.7
C14 C15 H15A 119.7
C15 C16 C17 118.22(17)
C15 C16 H16A 120.9
C17 C16 H16A 120.9
C16 C17 C18 120.28(17)
C16 C17 C19 133.43(17)
C18 C17 C19 106.29(16)
O1 C18 C13 125.80(16)
O1 C18 C17 111.00(16)
C13 C18 C17 123.19(17)
C20 C19 C24 120.37(18)
C20 C19 C17 133.78(17)
C24 C19 C17 105.78(16)
C21 C20 C19 118.35(18)
C21 C20 H20A 120.8
C19 C20 H20A 120.8
C20 C21 C22 120.51(18)
C20 C21 H21A 119.7
C22 C21 H21A 119.7
C21 C22 C23 122.67(18)
C21 C22 H22A 118.7
C23 C22 H22A 118.7
C24 C23 C22 115.25(17)
C24 C23 C25 125.68(17)
C22 C23 C25 119.04(17)
C23 C24 O1 125.95(16)
C23 C24 C19 122.74(17)
O1 C24 C19 111.32(16)
C30 C25 C26 118.73(17)
C30 C25 C23 121.88(16)
C26 C25 C23 119.24(16)
C27 C26 C25 120.46(17)
C27 C26 H26A 119.8
C25 C26 H26A 119.8
C26 C27 C28 120.54(17)
C26 C27 H27A 119.7
C28 C27 H27A 119.7
C27 C28 C29 119.80(17)
C27 C28 H28A 120.1
C29 C28 H28A 120.1
C28 C29 C30 119.25(17)
C28 C29 P2 123.06(14)
C30 C29 P2 117.58(14)
C25 C30 C29 121.11(17)
C25 C30 H30A 119.4
C29 C30 H30A 119.4
C33 C31 H31A 109.5
C33 C31 H31B 109.5
H31A C31 H31B 109.5
C33 C31 H31C 109.5
H31A C31 H31C 109.5
H31B C31 H31C 109.5
C33 C32 H32A 109.5
C33 C32 H32B 109.5
H32A C32 H32B 109.5
C33 C32 H32C 109.5
H32A C32 H32C 109.5
H32B C32 H32C 109.5
C31 C33 C32 111.11(17)
C31 C33 P2 113.93(14)
C32 C33 P2 110.56(13)
C31 C33 H33A 106.9
C32 C33 H33A 106.9
P2 C33 H33A 106.9
C36 C34 H34A 109.5
C36 C34 H34B 109.5
H34A C34 H34B 109.5
C36 C34 H34C 109.5
H34A C34 H34C 109.5
H34B C34 H34C 109.5
C36 C35 H35A 109.5
C36 C35 H35B 109.5
H35A C35 H35B 109.5
C36 C35 H35C 109.5
H35A C35 H35C 109.5
H35B C35 H35C 109.5
C35 C36 C34 110.89(17)
C35 C36 P2 113.30(13)
C34 C36 P2 109.19(14)
C35 C36 H36A 107.8
C34 C36 H36A 107.8
P2 C36 H36A 107.8

loop_
_geom_bond_atom_site_label_1
_geom_bond_atom_site_label_2
_geom_bond_distance
Ni1 Cl2 2.1609(5)
Ni1 Cl1 2.1748(5)
Ni1 P1 2.2410(5)
Ni1 P2 2.2413(5)
O1 C18 1.391(2)
O1 C24 1.396(2)
P1 C7 1.8248(18)
P1 C6 1.8536(18)
P1 C3 1.8564(19)
P2 C29 1.8226(18)
P2 C36 1.8508(19)
P2 C33 1.8541(19)
C1 C3 1.531(3)
C1 H1A 0.9800
C1 H1B 0.9800
C1 H1C 0.9800
C2 C3 1.532(3)
C2 H2A 0.9800
C2 H2B 0.9800
C2 H2C 0.9800
C3 H3A 1.0000
C4 C6 1.532(3)
C4 H4A 0.9800
C4 H4B 0.9800
C4 H4C 0.9800
C5 C6 1.537(3)
C5 H5A 0.9800
C5 H5B 0.9800
C5 H5C 0.9800
C6 H6A 1.0000
C7 C8 1.394(3)
C7 C12 1.403(2)
C8 C9 1.388(3)
C8 H8A 0.9500
C9 C10 1.386(3)
C9 H9A 0.9500
C10 C11 1.400(3)
C10 H10A 0.9500
C11 C12 1.399(2)
C11 C13 1.490(2)
C12 H12A 0.9500
C13 C18 1.398(3)
C13 C14 1.402(3)
C14 C15 1.402(3)
C14 H14A 0.9500
C15 C16 1.383(3)
C15 H15A 0.9500
C16 C17 1.392(3)
C16 H16A 0.9500
C17 C18 1.400(2)
C17 C19 1.447(3)
C19 C20 1.393(3)
C19 C24 1.397(3)
C20 C21 1.382(3)
C20 H20A 0.9500
C21 C22 1.396(3)
C21 H21A 0.9500
C22 C23 1.405(3)
C22 H22A 0.9500
C23 C24 1.395(3)
C23 C25 1.487(3)
C25 C30 1.393(3)
C25 C26 1.402(3)
C26 C27 1.380(3)
C26 H26A 0.9500
C27 C28 1.395(3)
C27 H27A 0.9500
C28 C29 1.396(3)
C28 H28A 0.9500
C29 C30 1.397(3)
C30 H30A 0.9500
C31 C33 1.527(3)
C31 H31A 0.9800
C31 H31B 0.9800
C31 H31C 0.9800
C32 C33 1.530(3)
C32 H32A 0.9800
C32 H32B 0.9800
C32 H32C 0.9800
C33 H33A 1.0000
C34 C36 1.538(3)
C34 H34A 0.9800
C34 H34B 0.9800
C34 H34C 0.9800
C35 C36 1.531(3)
C35 H35A 0.9800
C35 H35B 0.9800
C35 H35C 0.9800
C36 H36A 1.0000

loop_
_geom_torsion_atom_site_label_1
_geom_torsion_atom_site_label_2
_geom_torsion_atom_site_label_3
_geom_torsion_atom_site_label_4
_geom_torsion
Cl2 Ni1 P1 C7 37.85(7)
Cl1 Ni1 P1 C7 -147.04(7)
P2 Ni1 P1 C7 63.8(3)
Cl2 Ni1 P1 C6 -83.13(7)
Cl1 Ni1 P1 C6 91.98(7)
P2 Ni1 P1 C6 -57.2(3)
Cl2 Ni1 P1 C3 158.03(7)
Cl1 Ni1 P1 C3 -26.85(7)
P2 Ni1 P1 C3 -176.0(3)
Cl2 Ni1 P2 C29 -38.83(7)
Cl1 Ni1 P2 C29 146.07(7)
P1 Ni1 P2 C29 -64.8(3)
Cl2 Ni1 P2 C36 81.69(7)
Cl1 Ni1 P2 C36 -93.42(7)
P1 Ni1 P2 C36 55.8(3)
Cl2 Ni1 P2 C33 -158.75(7)
Cl1 Ni1 P2 C33 26.15(7)
P1 Ni1 P2 C33 175.3(3)
C7 P1 C3 C1 -56.24(15)
C6 P1 C3 C1 55.04(15)
Ni1 P1 C3 C1 177.59(11)
C7 P1 C3 C2 69.08(14)
C6 P1 C3 C2 -179.64(13)
Ni1 P1 C3 C2 -57.09(14)
C7 P1 C6 C4 -62.47(16)
C3 P1 C6 C4 -170.95(14)
Ni1 P1 C6 C4 62.94(15)
C7 P1 C6 C5 174.29(13)
C3 P1 C6 C5 65.82(15)
Ni1 P1 C6 C5 -60.29(14)
C6 P1 C7 C8 -21.65(18)
C3 P1 C7 C8 87.60(17)
Ni1 P1 C7 C8 -144.93(14)
C6 P1 C7 C12 161.49(14)
C3 P1 C7 C12 -89.27(15)
Ni1 P1 C7 C12 38.20(16)
C12 C7 C8 C9 -1.1(3)
P1 C7 C8 C9 -177.97(15)
C7 C8 C9 C10 2.3(3)
C8 C9 C10 C11 -0.5(3)
C9 C10 C11 C12 -2.3(3)
C9 C10 C11 C13 172.73(18)
C10 C11 C12 C7 3.5(3)
C13 C11 C12 C7 -171.35(17)
C8 C7 C12 C11 -1.8(3)
P1 C7 C12 C11 175.11(14)
C12 C11 C13 C18 -37.5(3)
C10 C11 C13 C18 147.73(18)
C12 C11 C13 C14 138.72(18)
C10 C11 C13 C14 -36.1(2)
C18 C13 C14 C15 1.1(3)
C11 C13 C14 C15 -175.50(17)
C13 C14 C15 C16 0.0(3)
C14 C15 C16 C17 -0.5(3)
C15 C16 C17 C18 -0.2(3)
C15 C16 C17 C19 179.99(19)
C24 O1 C18 C13 179.32(17)
C24 O1 C18 C17 -0.59(19)
C14 C13 C18 O1 178.25(16)
C11 C13 C18 O1 -5.5(3)
C14 C13 C18 C17 -1.8(3)
C11 C13 C18 C17 174.44(17)
C16 C17 C18 O1 -178.63(16)
C19 C17 C18 O1 1.2(2)
C16 C17 C18 C13 1.5(3)
C19 C17 C18 C13 -178.69(16)
C16 C17 C19 C20 -4.8(4)
C18 C17 C19 C20 175.4(2)
C16 C17 C19 C24 178.5(2)
C18 C17 C19 C24 -1.3(2)
C24 C19 C20 C21 -1.8(3)
C17 C19 C20 C21 -178.21(19)
C19 C20 C21 C22 -1.0(3)
C20 C21 C22 C23 2.2(3)
C21 C22 C23 C24 -0.4(3)
C21 C22 C23 C25 178.00(18)
C22 C23 C24 O1 177.44(16)
C25 C23 C24 O1 -0.8(3)
C22 C23 C24 C19 -2.6(3)
C25 C23 C24 C19 179.16(17)
C18 O1 C24 C23 179.64(17)
C18 O1 C24 C19 -0.31(19)
C20 C19 C24 C23 3.8(3)
C17 C19 C24 C23 -178.92(17)
C20 C19 C24 O1 -176.24(16)
C17 C19 C24 O1 1.0(2)
C24 C23 C25 C30 46.8(3)
C22 C23 C25 C30 -131.40(19)
C24 C23 C25 C26 -137.77(19)
C22 C23 C25 C26 44.1(2)
C30 C25 C26 C27 2.0(3)
C23 C25 C26 C27 -173.62(17)
C25 C26 C27 C28 0.7(3)
C26 C27 C28 C29 -1.8(3)
C27 C28 C29 C30 0.1(3)
C27 C28 C29 P2 176.21(14)
C36 P2 C29 C28 19.15(18)
C33 P2 C29 C28 -90.64(17)
Ni1 P2 C29 C28 142.77(14)
C36 P2 C29 C30 -164.70(14)
C33 P2 C29 C30 85.51(15)
Ni1 P2 C29 C30 -41.09(16)
C26 C25 C30 C29 -3.7(3)
C23 C25 C30 C29 171.78(17)
C28 C29 C30 C25 2.7(3)
P2 C29 C30 C25 -173.63(14)
C29 P2 C33 C31 68.40(16)
C36 P2 C33 C31 -42.78(17)
Ni1 P2 C33 C31 -166.35(12)
C29 P2 C33 C32 -57.57(16)
C36 P2 C33 C32 -168.75(14)
Ni1 P2 C33 C32 67.67(15)
C29 P2 C36 C35 64.06(16)
C33 P2 C36 C35 173.30(14)
Ni1 P2 C36 C35 -60.65(16)
C29 P2 C36 C34 -171.82(14)
C33 P2 C36 C34 -62.58(16)
Ni1 P2 C36 C34 63.47(15)
